data_7718545
loop_
_publ_author_name
'Sethi, Siddha Sankalpa'
'Lakshan, Achintya'
'Roy, Ahin'
'Das, Siddhartha'
'Das, Karabi'
'Jana, Partha Pratim'

_publ_section_title
;
 Unveiling the unique site preference of Ga in the defect wurtzite type
 In<sub>2</sub>Se<sub>3</sub>-Ga<sub>2</sub>Se<sub>3</sub> system: an
 experimental and computational study.
;
_journal_issue 21
_journal_name_full 'Dalton transactions (Cambridge, England : 2003)'
_journal_page_first 8673
_journal_page_last 8682
_journal_paper_doi 10.1039/d5dt00231a
_journal_volume 54
_journal_year 2025
_chemical_formula_sum 'Ga0.768 In1.232 Se3'
_chemical_formula_weight 431.9
_space_group_IT_number 170
_space_group_name_Hall 'P 65'
_space_group_name_H-M_alt 'P 65'
_symmetry_cell_setting hexagonal
_symmetry_Int_Tables_number 170
_symmetry_space_group_name_Hall 'P 65'
_symmetry_space_group_name_H-M 'P 65'
_audit_update_record
;
2025-01-09 deposited with the CCDC.	2025-04-14 downloaded from the CCDC.
;
_cell_angle_alpha 90
_cell_angle_beta 90
_cell_angle_gamma 120
_cell_formula_units_Z 6
_cell_length_a 6.9915(3)
_cell_length_b 6.9915(3)
_cell_length_c 18.9741(9)
_cell_measurement_reflns_used 9954
_cell_measurement_temperature 296(2)
_cell_measurement_theta_max 33.21
_cell_measurement_theta_min 3.22
_cell_volume 803.22(6)
_diffrn_ambient_temperature 296(2)
_diffrn_measured_fraction_theta_full 1
_diffrn_measured_fraction_theta_max 1
_diffrn_measurement_device 'four-circle diffractometer'
_diffrn_measurement_device_type 'Bruker Photon II'
_diffrn_radiation_monochromator graphite
_diffrn_radiation_probe x-ray
_diffrn_radiation_source 'X-ray tube'
_diffrn_radiation_type 'Mo K\a'
_diffrn_radiation_wavelength 0.71073
_diffrn_reflns_av_R_equivalents 0.0331
_diffrn_reflns_av_unetI/netI 0.0173
_diffrn_reflns_limit_h_max 10
_diffrn_reflns_limit_h_min -10
_diffrn_reflns_limit_k_max 10
_diffrn_reflns_limit_k_min -10
_diffrn_reflns_limit_l_max 29
_diffrn_reflns_limit_l_min -28
_diffrn_reflns_number 19429
_diffrn_reflns_theta_full 33.21
_diffrn_reflns_theta_max 33.21
_diffrn_reflns_theta_min 3.36
_exptl_absorpt_coefficient_mu 29.383
_exptl_absorpt_correction_T_max 0.7465
_exptl_absorpt_correction_T_min 0.4646
_exptl_absorpt_correction_type multi-scan
_exptl_crystal_colour red
_exptl_crystal_density_diffrn 5.3572
_exptl_crystal_description Triangular
_exptl_crystal_F_000 1117
_exptl_crystal_size_max 0.013
_exptl_crystal_size_mid 0.011
_exptl_crystal_size_min 0.005
_refine_diff_density_max 0.77
_refine_diff_density_min -0.52
_refine_ls_abs_structure_details '  989 of Friedel pairs used in the refinement'
_refine_ls_abs_structure_Flack 0.015(8)
_refine_ls_extinction_coef 1480(80)
_refine_ls_extinction_method 'B-C type 1 Gaussian isotropic (Becker & Coppens, 1974)'
_refine_ls_goodness_of_fit_gt 1.49
_refine_ls_goodness_of_fit_ref 1.48
_refine_ls_number_constraints 10
_refine_ls_number_parameters 49
_refine_ls_number_reflns 2039
_refine_ls_number_restraints 0
_refine_ls_R_factor_all 0.0196
_refine_ls_R_factor_gt 0.0190
_refine_ls_shift/su_max 0.0277
_refine_ls_shift/su_mean 0.0080
_refine_ls_structure_factor_coef Fsqd
_refine_ls_weighting_details w=1/(\s^2^(I)+0.0004I^2^)
_refine_ls_weighting_scheme sigma
_refine_ls_wR_factor_gt 0.0460
_refine_ls_wR_factor_ref 0.0463
_reflns_number_gt 1995
_reflns_number_total 2039
_reflns_threshold_expression I>3\s(I)
_cod_data_source_file d5dt00231a2.cif
_cod_data_source_block I_CCDC1
_cod_depositor_comments
;
The following automatic conversions were performed:

data item '_diffrn_radiation_probe' value 'X-ray' was changed to
'x-ray' in accordance with the
/home/data/users/saulius/crontab/automatic-downloads/rss-feeds/RSC/lib/dictionaries/cif_core.dic
dictionary named 'cif_core.dic' version 2.4.2 last updated on
2011-04-26.

Automatic conversion script
Id: cif_fix_values 8170 2020-07-09 18:12:32Z antanas 

 Adding full bibliography for 7718544--7718548.cif.
;
_cod_database_code 7718545

loop_
_space_group_symop_id
_space_group_symop_operation_xyz
1 x,y,z
2 -y,x-y,z+2/3
3 -x+y,-x,z+1/3
4 -x,-y,z+1/2
5 y,-x+y,z+1/6
6 x-y,x,z+5/6

loop_
_atom_site_label
_atom_site_type_symbol
_atom_site_fract_x
_atom_site_fract_y
_atom_site_fract_z
_atom_site_adp_type
_atom_site_U_iso_or_equiv
_atom_site_site_symmetry_multiplicity
_atom_site_occupancy
_atom_site_calc_flag
_atom_site_refinement_flags
_atom_site_disorder_assembly
_atom_site_disorder_group
In1 In 0.32113(5) 0.33148(3) 0.20109(2) Uani 0.01913(10) 6 1 d . . .
Ga2 Ga 0.00678(5) 0.67897(5) 0.17388(2) Uani 0.01393(14) 6 0.768(6) d . . .
In2 In 0.00678(5) 0.67897(5) 0.17388(2) Uani 0.01393(14) 6 0.232(6) d . . .
Se3 Se 0.94248(6) 0.30671(5) 0.18681(3) Uani 0.01632(12) 6 1 d . . .
Se4 Se 0.68866(5) 0.71555(6) 0.20983(3) Uani 0.01422(11) 6 1 d . . .
Se5 Se 0.35139(5) 0.97938(5) 0.21715(3) Uani 0.01606(12) 6 1 d . . .

loop_
_atom_site_aniso_label
_atom_site_aniso_type_symbol
_atom_site_aniso_U_11
_atom_site_aniso_U_22
_atom_site_aniso_U_33
_atom_site_aniso_U_12
_atom_site_aniso_U_13
_atom_site_aniso_U_23
In1 In 0.01614(12) 0.01388(11) 0.02663(15) 0.00697(9) -0.00709(8) -0.00069(8)
Ga2 Ga 0.01426(17) 0.01342(18) 0.01383(18) 0.00671(12) 0.00027(10) -0.00239(10)
In2 In 0.01426(17) 0.01342(18) 0.01383(18) 0.00671(12) 0.00027(10) -0.00239(10)
Se3 Se 0.01397(15) 0.01709(15) 0.01668(15) 0.00686(12) -0.00070(12) 0.00183(12)
Se4 Se 0.01580(14) 0.01293(13) 0.01224(15) 0.00593(12) 0.00022(10) -0.00058(11)
Se5 Se 0.01775(15) 0.01671(15) 0.01591(16) 0.01025(12) -0.00095(11) 0.00031(11)

loop_
_atom_type_symbol
_atom_type_scat_dispersion_real
_atom_type_scat_dispersion_imag
_atom_type_scat_source
Ga 0.2307 1.6083 'International Tables Vol C tables 4.2.6.8 and 6.1.1.1'
In -0.7276 1.3100 'International Tables Vol C tables 4.2.6.8 and 6.1.1.1'
Se -0.0929 2.2259 'International Tables Vol C tables 4.2.6.8 and 6.1.1.1'

loop_
_exptl_crystal_face_index_h
_exptl_crystal_face_index_k
_exptl_crystal_face_index_l
_exptl_crystal_face_perp_dist
? ? ? ?

loop_
_geom_angle_atom_site_label_1
_geom_angle_atom_site_label_2
_geom_angle_atom_site_label_3
_geom_angle_site_symmetry_1
_geom_angle_site_symmetry_2
_geom_angle_site_symmetry_3
_geom_angle
_geom_angle_publ_flag
Se3 In1 Se4 1_455 . . 121.351(17) ?
Se3 In1 Se5 1_455 . 1_545 121.130(12) ?
Se4 In1 Se5 . . 1_545 117.351(18) ?
In2 Ga2 Se3 . . 1_455 0 ?
In2 Ga2 Se4 . . 1_455 0 ?
In2 Ga2 Se4 . . 6_554 0 ?
In2 Ga2 Se5 . . . 0 ?
Se3 Ga2 Se4 1_455 . 1_455 113.086(17) ?
Se3 Ga2 Se4 1_455 . 6_554 99.24(2) ?
Se3 Ga2 Se5 1_455 . . 117.95(2) ?
Se4 Ga2 Se4 1_455 . 6_554 99.81(2) ?
Se4 Ga2 Se5 1_455 . . 112.10(2) ?
Se4 Ga2 Se5 6_554 . . 112.395(19) ?
Ga2 In2 Se3 . . 1_455 0 ?
Ga2 In2 Se4 . . 1_455 0 ?
Ga2 In2 Se4 . . 6_554 0 ?
Ga2 In2 Se5 . . . 0 ?
Se3 In2 Se4 1_455 . 1_455 113.086(17) ?
Se3 In2 Se4 1_455 . 6_554 99.24(2) ?
Se3 In2 Se5 1_455 . . 117.95(2) ?
Se4 In2 Se4 1_455 . 6_554 99.81(2) ?
Se4 In2 Se5 1_455 . . 112.10(2) ?
Se4 In2 Se5 6_554 . . 112.395(19) ?
In1 Se3 Ga2 1_655 . 1_655 107.798(14) ?
In1 Se3 In2 1_655 . 1_655 107.798(14) ?
Ga2 Se3 In2 1_655 . 1_655 0 ?
In1 Se4 Ga2 . . 1_655 110.40(2) ?
In1 Se4 Ga2 . . 5_555 89.162(17) ?
In1 Se4 In2 . . 1_655 110.40(2) ?
In1 Se4 In2 . . 5_555 89.162(17) ?
Ga2 Se4 Ga2 1_655 . 5_555 103.54(2) ?
Ga2 Se4 In2 1_655 . 1_655 0 ?
Ga2 Se4 In2 1_655 . 5_555 103.54(2) ?
Ga2 Se4 In2 5_555 . 1_655 103.54(2) ?
Ga2 Se4 In2 5_555 . 5_555 0 ?
In2 Se4 In2 1_655 . 5_555 103.54(2) ?
In1 Se5 Ga2 1_565 . . 105.45(2) ?
In1 Se5 In2 1_565 . . 105.45(2) ?
Ga2 Se5 In2 . . . 0 ?

loop_
_geom_bond_atom_site_label_1
_geom_bond_atom_site_label_2
_geom_bond_site_symmetry_1
_geom_bond_site_symmetry_2
_geom_bond_distance
_geom_bond_publ_flag
In1 Se3 . 1_455 2.5794(6) ?
In1 Se4 . . 2.6345(5) ?
In1 Se5 . 1_545 2.5920(5) ?
Ga2 In2 . . 0 ?
Ga2 Se3 . 1_455 2.4220(6) ?
Ga2 Se4 . 1_455 2.4589(6) ?
Ga2 Se4 . 6_554 2.4956(7) ?
Ga2 Se5 . . 2.4145(5) ?
In2 Se3 . 1_455 2.4220(6) ?
In2 Se4 . 1_455 2.4589(6) ?
In2 Se4 . 6_554 2.4956(7) ?
In2 Se5 . . 2.4145(5) ?

loop_
_geom_hbond_atom_site_label_D
_geom_hbond_atom_site_label_H
_geom_hbond_atom_site_label_A
_geom_hbond_site_symmetry_D
_geom_hbond_site_symmetry_H
_geom_hbond_site_symmetry_A
_geom_hbond_distance_DH
_geom_hbond_distance_HA
_geom_hbond_distance_DA
_geom_hbond_angle_DHA
_geom_hbond_publ_flag
? ? ? ? ? ? ? ? ? ? ?

loop_
_geom_torsion_atom_site_label_1
_geom_torsion_atom_site_label_2
_geom_torsion_atom_site_label_3
_geom_torsion_atom_site_label_4
_geom_torsion_site_symmetry_1
_geom_torsion_site_symmetry_2
_geom_torsion_site_symmetry_3
_geom_torsion_site_symmetry_4
_geom_torsion
_geom_torsion_publ_flag
? ? ? ? ? ? ? ? ? ?

loop_
_restr_angle_atom_site_label_1
_restr_angle_site_symmetry_1
_restr_angle_atom_site_label_2
_restr_angle_site_symmetry_2
_restr_angle_atom_site_label_3
_restr_angle_site_symmetry_3
_restr_angle_target
_restr_angle_target_weight_param
? ? ? ? ? ? ? ?

loop_
_restr_distance_atom_site_label_1
_restr_distance_site_symmetry_1
_restr_distance_atom_site_label_2
_restr_distance_site_symmetry_2
_restr_distance_target
_restr_distance_target_weight_param
? ? ? ? ? ?

loop_
_restr_equal_angle_atom_site_label_1
_restr_equal_angle_site_symmetry_1
_restr_equal_angle_atom_site_label_2
_restr_equal_angle_site_symmetry_2
_restr_equal_angle_atom_site_label_3
_restr_equal_angle_site_symmetry_3
_restr_equal_angle_class_class_id
_restr_equal_angle_class_target_weight_param
? ? ? ? ? ? ? ?

loop_
_restr_equal_distance_atom_site_label_1
_restr_equal_distance_site_symmetry_1
_restr_equal_distance_atom_site_label_2
_restr_equal_distance_site_symmetry_2
_restr_equal_distance_class_class_id
_restr_equal_distance_class_target_weight_param
? ? ? ? ? ?

loop_
_restr_equal_torsion_atom_site_label_1
_restr_equal_torsion_site_symmetry_1
_restr_equal_torsion_atom_site_label_2
_restr_equal_torsion_site_symmetry_2
_restr_equal_torsion_atom_site_label_3
_restr_equal_torsion_site_symmetry_3
_restr_equal_torsion_atom_site_label_4
_restr_equal_torsion_site_symmetry_4
_restr_equal_torsion_class_class_id
_restr_equal_torsion_class_target_weight_param
? ? ? ? ? ? ? ? ? ?

loop_
_restr_torsion_atom_site_label_1
_restr_torsion_site_symmetry_1
_restr_torsion_atom_site_label_2
_restr_torsion_site_symmetry_2
_restr_torsion_atom_site_label_3
_restr_torsion_site_symmetry_3
_restr_torsion_atom_site_label_4
_restr_torsion_site_symmetry_4
_restr_torsion_angle_target
_restr_torsion_weight_param
? ? ? ? ? ? ? ? ? ?

loop_
_twin_individual_id
_twin_individual_mass_fraction_refined
_twin_individual_twin_matrix_11
_twin_individual_twin_matrix_12
_twin_individual_twin_matrix_13
_twin_individual_twin_matrix_21
_twin_individual_twin_matrix_22
_twin_individual_twin_matrix_23
_twin_individual_twin_matrix_31
_twin_individual_twin_matrix_32
_twin_individual_twin_matrix_33
1 0.985(8) 1 0 0 0 1 0 0 0 1
2 0.015(8) -1 0 0 0 -1 0 0 0 -1

loop_
_jana_atom_site_adp_c_label
_jana_atom_site_adp_c_type_symbol
_jana_atom_site_adp_c_111
_jana_atom_site_adp_c_112
_jana_atom_site_adp_c_113
_jana_atom_site_adp_c_122
_jana_atom_site_adp_c_123
_jana_atom_site_adp_c_133
_jana_atom_site_adp_c_222
_jana_atom_site_adp_c_223
_jana_atom_site_adp_c_233
_jana_atom_site_adp_c_333
? ? ? ? ? ? ? ? ? ? ? ?

loop_
_jana_atom_site_adp_d_label
_jana_atom_site_adp_d_type_symbol
_jana_atom_site_adp_d_1111
_jana_atom_site_adp_d_1112
_jana_atom_site_adp_d_1113
_jana_atom_site_adp_d_1122
_jana_atom_site_adp_d_1123
_jana_atom_site_adp_d_1133
_jana_atom_site_adp_d_1222
_jana_atom_site_adp_d_1223
_jana_atom_site_adp_d_1233
_jana_atom_site_adp_d_1333
_jana_atom_site_adp_d_2222
_jana_atom_site_adp_d_2223
_jana_atom_site_adp_d_2233
_jana_atom_site_adp_d_2333
_jana_atom_site_adp_d_3333
? ? ? ? ? ? ? ? ? ? ? ? ? ? ? ? ?

loop_
_jana_atom_site_adp_e_label
_jana_atom_site_adp_e_type_symbol
_jana_atom_site_adp_e_11111
_jana_atom_site_adp_e_11112
_jana_atom_site_adp_e_11113
_jana_atom_site_adp_e_11122
_jana_atom_site_adp_e_11123
_jana_atom_site_adp_e_11133
_jana_atom_site_adp_e_11222
_jana_atom_site_adp_e_11223
_jana_atom_site_adp_e_11233
_jana_atom_site_adp_e_11333
_jana_atom_site_adp_e_12222
_jana_atom_site_adp_e_12223
_jana_atom_site_adp_e_12233
_jana_atom_site_adp_e_12333
_jana_atom_site_adp_e_13333
_jana_atom_site_adp_e_22222
_jana_atom_site_adp_e_22223
_jana_atom_site_adp_e_22233
_jana_atom_site_adp_e_22333
_jana_atom_site_adp_e_23333
_jana_atom_site_adp_e_33333
? ? ? ? ? ? ? ? ? ? ? ? ? ? ? ? ? ? ? ? ? ? ?

loop_
_jana_atom_site_adp_f_label
_jana_atom_site_adp_f_type_symbol
_jana_atom_site_adp_f_111111
_jana_atom_site_adp_f_111112
_jana_atom_site_adp_f_111113
_jana_atom_site_adp_f_111122
_jana_atom_site_adp_f_111123
_jana_atom_site_adp_f_111133
_jana_atom_site_adp_f_111222
_jana_atom_site_adp_f_111223
_jana_atom_site_adp_f_111233
_jana_atom_site_adp_f_111333
_jana_atom_site_adp_f_112222
_jana_atom_site_adp_f_112223
_jana_atom_site_adp_f_112233
_jana_atom_site_adp_f_112333
_jana_atom_site_adp_f_113333
_jana_atom_site_adp_f_122222
_jana_atom_site_adp_f_122223
_jana_atom_site_adp_f_122233
_jana_atom_site_adp_f_122333
_jana_atom_site_adp_f_123333
_jana_atom_site_adp_f_133333
_jana_atom_site_adp_f_222222
_jana_atom_site_adp_f_222223
_jana_atom_site_adp_f_222233
_jana_atom_site_adp_f_222333
_jana_atom_site_adp_f_223333
_jana_atom_site_adp_f_233333
_jana_atom_site_adp_f_333333
? ? ? ? ? ? ? ? ? ? ? ? ? ? ? ? ? ? ? ? ? ? ? ? ? ? ? ? ? ?
